data_1544780
loop_
_publ_author_name
'Pandya, Darpan N.'
'Bhatt, Nikunj'
'Yuan, Hong'
'Day, Cynthia S.'
'Ehrmann, Brandie M.'
'Wright, Marcus'
'Bierbach, Ulrich'
'Wadas, Thaddeus J.'

_publ_section_title
;
 Zirconium tetraazamacrocycle complexes display extraordinary stability
 and provide a new strategy for zirconium-89-based radiopharmaceutical
 development.
;
_journal_issue 3
_journal_name_full 'Chemical science'
_journal_page_first 2309
_journal_page_last 2314
_journal_paper_doi 10.1039/c6sc04128k
_journal_volume 8
_journal_year 2017
_chemical_formula_sum 'C16 H32.72 N4 O12.36 Zr'
_chemical_formula_weight 570.16
_space_group_crystal_system tetragonal
_space_group_IT_number 103
_space_group_name_Hall 'P 4 -2c'
_space_group_name_H-M_alt 'P 4 c c'
_symmetry_space_group_name_Hall 'P 4 -2c'
_symmetry_space_group_name_H-M 'P 4 c c'
_atom_sites_solution_hydrogens mixed
_atom_sites_solution_primary direct
_atom_sites_solution_secondary difmap
_audit_creation_method SHELXL-2014/7
_audit_update_record
;
2016-08-26 deposited with the CCDC.
2016-12-13 downloaded from the CCDC.
;
_cell_angle_alpha 90
_cell_angle_beta 90
_cell_angle_gamma 90
_cell_formula_units_Z 4
_cell_length_a 13.0201(18)
_cell_length_b 13.0201(18)
_cell_length_c 13.1802(19)
_cell_measurement_reflns_used 9915
_cell_measurement_temperature 173(2)
_cell_measurement_theta_max 30.04
_cell_measurement_theta_min 3.46
_cell_volume 2234.3(5)
_computing_cell_refinement 'Bruker APEX2 v2014.11-0'
_computing_data_collection 'Bruker SMART'
_computing_data_reduction 'Bruker APEX2 v2014.11-0'
_computing_molecular_graphics 'Bruker APEX2 v2014.11-0'
_computing_publication_material 'Bruker APEX2 v2014.11-0'
_computing_structure_refinement 'SHELXL-2014 (Sheldrick, 2014)'
_computing_structure_solution 'SHELXL-2014 (Sheldrick, 2014)'
_diffrn_ambient_temperature 173(2)
_diffrn_measured_fraction_theta_full 0.995
_diffrn_measured_fraction_theta_max 0.997
_diffrn_measurement_device_type 'Bruker APEX CCD'
_diffrn_measurement_method '\f and \w scans'
_diffrn_radiation_monochromator graphite
_diffrn_radiation_source 'sealed tube'
_diffrn_radiation_type MoK\a
_diffrn_radiation_wavelength 0.71073
_diffrn_reflns_av_R_equivalents 0.0318
_diffrn_reflns_av_unetI/netI 0.0151
_diffrn_reflns_Laue_measured_fraction_full 0.995
_diffrn_reflns_Laue_measured_fraction_max 0.997
_diffrn_reflns_limit_h_max 18
_diffrn_reflns_limit_h_min -18
_diffrn_reflns_limit_k_max 18
_diffrn_reflns_limit_k_min -18
_diffrn_reflns_limit_l_max 18
_diffrn_reflns_limit_l_min -18
_diffrn_reflns_number 39474
_diffrn_reflns_point_group_measured_fraction_full 0.997
_diffrn_reflns_point_group_measured_fraction_max 0.998
_diffrn_reflns_reduction_process narrow-frame
_diffrn_reflns_theta_full 25.242
_diffrn_reflns_theta_max 30.058
_diffrn_reflns_theta_min 3.465
_exptl_absorpt_coefficient_mu 0.565
_exptl_absorpt_correction_T_max 0.746
_exptl_absorpt_correction_T_min 0.693
_exptl_absorpt_correction_type multi-scan
_exptl_absorpt_process_details
;
 Data were corrected for scaling and absorption effects using the
 multi-scan technique (SADABS). The ratio of minimum
 to maximum apparent transmission was 0.929. The
 calculated minimum and maximum transmission
 coefficients (based on crystal size) are 0.797 and 0.962.
;
_exptl_crystal_colour colourless
_exptl_crystal_density_diffrn 1.695
_exptl_crystal_description needle
_exptl_crystal_F_000 1182
_exptl_crystal_size_max 0.420
_exptl_crystal_size_mid 0.080
_exptl_crystal_size_min 0.070
_exptl_transmission_factor_max 0.746
_exptl_transmission_factor_min 0.693
_refine_diff_density_max 0.863
_refine_diff_density_min -0.816
_refine_diff_density_rms 0.090
_refine_ls_abs_structure_details
;
 Flack x determined using 1231 quotients [(I+)-(I-)]/[(I+)+(I-)]
 (Parsons, Flack and Wagner, Acta Cryst. B69 (2013) 249-259).
;
_refine_ls_abs_structure_Flack -0.032(14)
_refine_ls_extinction_method none
_refine_ls_goodness_of_fit_ref 1.067
_refine_ls_hydrogen_treatment mixed
_refine_ls_matrix_type full
_refine_ls_number_parameters 240
_refine_ls_number_reflns 3278
_refine_ls_number_restraints 5
_refine_ls_restrained_S_all 1.067
_refine_ls_R_factor_all 0.0500
_refine_ls_R_factor_gt 0.0432
_refine_ls_shift/su_max 0.000
_refine_ls_shift/su_mean 0.000
_refine_ls_structure_factor_coef Fsqd
_refine_ls_weighting_details 'w=1/[\s^2^(Fo^2^)+(0.0493P)^2^+3.3847P] where P=(Fo^2^+2Fc^2^)/3'
_refine_ls_weighting_scheme calc
_refine_ls_wR_factor_gt 0.1061
_refine_ls_wR_factor_ref 0.1119
_reflns_Friedel_coverage 0.916
_reflns_Friedel_fraction_full 0.998
_reflns_Friedel_fraction_max 0.998
_reflns_number_gt 2866
_reflns_number_total 3278
_reflns_threshold_expression 'I > 2\s(I)'
_cod_data_source_file c6sc04128k2.cif
_cod_data_source_block a31w
_cod_depositor_comments
;Adding full bibliography for 1544780.cif.

 Adding full bibliography for 1544780.cif.
;
_cod_original_cell_volume 2234.3(7)
_cod_database_code 1544780
_shelx_shelxl_version_number 2014/7
_shelx_space_group_comment
;
The symmetry employed for this shelxl refinement is uniquely defined
by the following loop, which should always be used as a source of
symmetry information in preference to the above space-group names.
They are only intended as comments.
;
_shelx_estimated_absorpt_t_min 0.797
_shelx_estimated_absorpt_t_max 0.962
_computing.bruker_data_scaling 'SADABS V2012/1 (Bruker AXS)'

loop_
_space_group_symop_operation_xyz
'x, y, z'
'-x, -y, z'
'-y, x, z'
'y, -x, z'
'x, -y, z+1/2'
'-x, y, z+1/2'
'-y, -x, z+1/2'
'y, x, z+1/2'

loop_
_atom_site_label
_atom_site_type_symbol
_atom_site_fract_x
_atom_site_fract_y
_atom_site_fract_z
_atom_site_U_iso_or_equiv
_atom_site_adp_type
_atom_site_occupancy
_atom_site_site_symmetry_order
_atom_site_calc_flag
_atom_site_refinement_flags_posn
_atom_site_refinement_flags_adp
_atom_site_refinement_flags_occupancy
_atom_site_disorder_assembly
_atom_site_disorder_group
Zr1 Zr 0.0000 0.0000 0.64073(11) 0.01366(17) Uani 1 4 d S T P . .
O1 O 0.0273(3) 0.1420(2) 0.7169(3) 0.0289(7) Uani 1 1 d . . . . .
O2 O 0.1290(3) 0.2733(3) 0.7516(3) 0.0374(8) Uani 1 1 d . . . . .
N1 N 0.1234(3) 0.0951(3) 0.5413(3) 0.0263(8) Uani 1 1 d . . . . .
C1 C 0.0725(3) 0.1523(4) 0.4566(3) 0.0256(8) Uani 1 1 d . . . . .
H1A H 0.0554 0.1041 0.4010 0.031 Uiso 1 1 calc R U . . .
H1B H 0.1199 0.2050 0.4295 0.031 Uiso 1 1 calc R U . . .
C2 C 0.2028(4) 0.0237(4) 0.4948(4) 0.0320(10) Uani 1 1 d . . . . .
H2A H 0.2378 0.0590 0.4380 0.038 Uiso 1 1 calc R U . . .
H2B H 0.2551 0.0058 0.5464 0.038 Uiso 1 1 calc R U . . .
C3 C 0.1757(4) 0.1679(4) 0.6113(3) 0.0294(10) Uani 1 1 d . . . . .
H3A H 0.1963 0.2301 0.5731 0.035 Uiso 1 1 calc R U . . .
H3B H 0.2387 0.1354 0.6384 0.035 Uiso 1 1 calc R U . . .
C4 C 0.1061(4) 0.1992(3) 0.6996(3) 0.0249(8) Uani 1 1 d . . . . .
Zr2 Zr 0.5000 0.5000 0.40214(15) 0.0196(6) Uani 0.68 4 d S T P A 1
O3 O 0.3572(4) 0.4804(4) 0.4811(4) 0.0317(12) Uani 0.68 1 d . . P A 1
O4 O 0.2211(5) 0.3841(5) 0.5157(5) 0.0450(15) Uani 0.68 1 d . . P A 1
N2 N 0.3985(5) 0.3809(5) 0.3051(5) 0.0283(13) Uani 0.68 1 d . . P A 1
C5 C 0.3441(6) 0.4358(8) 0.2217(6) 0.0323(16) Uani 0.68 1 d . . P A 1
H5A H 0.3931 0.4508 0.1662 0.039 Uiso 0.68 1 calc R U P A 1
H5B H 0.2890 0.3914 0.1942 0.039 Uiso 0.68 1 calc R U P A 1
C6 C 0.4667(7) 0.2989(6) 0.2596(6) 0.0321(15) Uani 0.68 1 d . . P A 1
H6A H 0.4822 0.2463 0.3117 0.039 Uiso 0.68 1 calc R U P A 1
H6B H 0.4303 0.2648 0.2030 0.039 Uiso 0.68 1 calc R U P A 1
C7 C 0.3232(5) 0.3326(5) 0.3747(7) 0.035(2) Uani 0.68 1 d . . P A 1
H7A H 0.3519 0.2674 0.4008 0.042 Uiso 0.68 1 calc R U P A 1
H7B H 0.2597 0.3164 0.3366 0.042 Uiso 0.68 1 calc R U P A 1
C8 C 0.2964(6) 0.4034(6) 0.4648(5) 0.0323(15) Uani 0.68 1 d . . P A 1
Zr2' Zr 0.5000 0.5000 0.3626(3) 0.0126(8) Uani 0.32 4 d S T P B 2
O3' O 0.4128(8) 0.3849(8) 0.4402(7) 0.025(2) Uani 0.32 1 d . . P B 2
O4' O 0.3906(10) 0.2214(8) 0.4844(7) 0.034(3) Uani 0.32 1 d . . P B 2
N2' N 0.5099(9) 0.3431(10) 0.2616(8) 0.020(2) Uani 0.32 1 d . . P B 2
C5' C 0.6152(11) 0.3306(10) 0.2184(11) 0.019(2) Uani 0.32 1 d . . P B 2
H5'A H 0.6622 0.3032 0.2709 0.023 Uiso 0.32 1 calc R U P B 2
H5'B H 0.6135 0.2814 0.1611 0.023 Uiso 0.32 1 calc R U P B 2
C6' C 0.4309(9) 0.3476(8) 0.1829(8) 0.015(2) Uani 0.32 1 d . . P B 2
H6'A H 0.4220 0.2781 0.1539 0.018 Uiso 0.32 1 calc R U P B 2
H6'B H 0.4552 0.3932 0.1278 0.018 Uiso 0.32 1 calc R U P B 2
C7' C 0.4885(10) 0.2560(10) 0.3326(10) 0.023(2) Uani 0.32 1 d . . P B 2
H7'A H 0.5545 0.2273 0.3567 0.027 Uiso 0.32 1 calc R U P B 2
H7'B H 0.4519 0.2011 0.2953 0.027 Uiso 0.32 1 calc R U P B 2
C8' C 0.4209(11) 0.2895(10) 0.4287(9) 0.022(2) Uani 0.32 1 d . . P B 2
O5 O 0.1122(9) 0.5580(8) 0.5822(11) 0.100(4) Uani 0.68 1 d D . P C 1
H51 H 0.101(11) 0.565(12) 0.495(3) 0.120 Uiso 0.68 1 d D U P D 1
H52 H 0.052(8) 0.591(10) 0.636(7) 0.120 Uiso 0.68 1 d D U P E 1
O6 O 0.0630(6) 0.6214(7) 0.7872(7) 0.101(3) Uani 0.9 1 d D . P F 1
H61 H -0.024(3) 0.622(9) 0.798(10) 0.121 Uiso 0.9 1 d D U P G 1
O5' O 0.0000 0.5000 0.640(8) 0.076(14) Uiso 0.14 2 d S . P H 2
O6' O -0.028(5) 0.571(5) 0.873(5) 0.076(16) Uiso 0.1 1 d . . P I 2
O7' O 0.093(2) 0.433(2) 0.5030(18) 0.080(7) Uiso 0.25 1 d . . P J 2
O7" O 0.025(3) 0.499(4) 0.436(2) 0.081(11) Uiso 0.18 1 d . . P K 3

loop_
_atom_site_aniso_label
_atom_site_aniso_U_11
_atom_site_aniso_U_22
_atom_site_aniso_U_33
_atom_site_aniso_U_23
_atom_site_aniso_U_13
_atom_site_aniso_U_12
Zr1 0.0163(2) 0.0163(2) 0.0083(3) 0.000 0.000 0.000
O1 0.0373(18) 0.0255(16) 0.0238(15) -0.0013(12) -0.0025(13) -0.0056(13)
O2 0.050(2) 0.0299(17) 0.0324(17) -0.0107(14) 0.0021(16) -0.0112(15)
N1 0.0313(19) 0.0250(17) 0.0228(17) 0.0012(14) -0.0013(14) -0.0036(15)
C1 0.030(2) 0.031(2) 0.0159(15) 0.0076(15) 0.0041(15) 0.0002(17)
C2 0.027(2) 0.042(3) 0.027(2) -0.0005(19) 0.0033(17) 0.000(2)
C3 0.032(2) 0.031(2) 0.0243(18) -0.0027(15) 0.0034(15) -0.010(2)
C4 0.032(2) 0.0249(19) 0.0175(16) -0.0003(14) -0.0005(15) -0.0050(17)
Zr2 0.0176(5) 0.0176(5) 0.0235(16) 0.000 0.000 0.000
O3 0.027(2) 0.037(3) 0.031(3) -0.007(2) -0.002(2) -0.002(2)
O4 0.039(3) 0.050(3) 0.046(3) -0.003(3) 0.015(2) -0.009(3)
N2 0.024(3) 0.027(3) 0.033(3) -0.007(2) 0.007(2) -0.006(2)
C5 0.036(4) 0.037(4) 0.023(3) -0.007(4) -0.008(3) -0.004(4)
C6 0.040(4) 0.025(3) 0.032(4) -0.008(3) -0.002(3) -0.004(3)
C7 0.026(3) 0.023(3) 0.055(7) -0.006(3) 0.009(3) -0.006(2)
C8 0.034(4) 0.037(4) 0.026(3) 0.000(3) 0.004(3) 0.005(3)
Zr2' 0.0170(12) 0.0170(12) 0.0038(10) 0.000 0.000 0.000
O3' 0.035(5) 0.030(5) 0.010(4) 0.000(4) 0.006(4) -0.009(4)
O4' 0.063(7) 0.021(4) 0.020(4) 0.006(4) 0.019(5) -0.011(5)
N2' 0.009(5) 0.034(7) 0.016(5) 0.002(4) 0.003(4) -0.012(4)
C5' 0.019(6) 0.017(5) 0.023(6) -0.007(5) 0.008(6) 0.004(5)
C6' 0.022(5) 0.013(5) 0.009(4) -0.005(4) 0.000(4) 0.001(4)
C7' 0.022(6) 0.022(6) 0.024(5) 0.002(5) -0.003(4) -0.001(5)
C8' 0.032(7) 0.022(6) 0.013(4) 0.006(4) -0.005(5) -0.015(5)
O5 0.103(8) 0.073(6) 0.124(8) -0.035(6) -0.022(7) 0.037(6)
O6 0.091(6) 0.122(7) 0.091(5) 0.000(5) -0.027(4) 0.041(5)

loop_
_atom_type_symbol
_atom_type_description
_atom_type_scat_dispersion_real
_atom_type_scat_dispersion_imag
_atom_type_scat_source
C C 0.0033 0.0016 'International Tables Vol C Tables 4.2.6.8 and 6.1.1.4'
H H 0.0000 0.0000 'International Tables Vol C Tables 4.2.6.8 and 6.1.1.4'
N N 0.0061 0.0033 'International Tables Vol C Tables 4.2.6.8 and 6.1.1.4'
O O 0.0106 0.0060 'International Tables Vol C Tables 4.2.6.8 and 6.1.1.4'
Zr Zr -2.9673 0.5597 'International Tables Vol C Tables 4.2.6.8 and 6.1.1.4'

loop_
_geom_angle_atom_site_label_1
_geom_angle_atom_site_label_2
_geom_angle_atom_site_label_3
_geom_angle
_geom_angle_site_symmetry_1
_geom_angle_site_symmetry_3
O1 Zr1 O1 77.22(8) . 4
O1 Zr1 O1 123.88(18) . 2
O1 Zr1 O1 77.22(8) 4 2
O1 Zr1 O1 77.22(8) . 3
O1 Zr1 O1 123.88(18) 4 3
O1 Zr1 O1 77.22(8) 2 3
O1 Zr1 N1 144.16(13) . 2
O1 Zr1 N1 138.26(13) 4 2
O1 Zr1 N1 72.53(13) 2 2
O1 Zr1 N1 76.37(13) 3 2
O1 Zr1 N1 138.26(13) . 4
O1 Zr1 N1 72.53(13) 4 4
O1 Zr1 N1 76.37(13) 2 4
O1 Zr1 N1 144.16(13) 3 4
N1 Zr1 N1 72.88(9) 2 4
O1 Zr1 N1 72.53(13) . .
O1 Zr1 N1 76.37(13) 4 .
O1 Zr1 N1 144.16(13) 2 .
O1 Zr1 N1 138.26(13) 3 .
N1 Zr1 N1 114.28(18) 2 .
N1 Zr1 N1 72.88(9) 4 .
O1 Zr1 N1 76.37(13) . 3
O1 Zr1 N1 144.16(13) 4 3
O1 Zr1 N1 138.26(13) 2 3
O1 Zr1 N1 72.53(13) 3 3
N1 Zr1 N1 72.88(9) 2 3
N1 Zr1 N1 114.28(18) 4 3
N1 Zr1 N1 72.88(9) . 3
C4 O1 Zr1 123.4(3) . .
C3 N1 C1 110.4(4) . .
C3 N1 C2 109.2(4) . .
C1 N1 C2 107.7(3) . .
C3 N1 Zr1 107.2(3) . .
C1 N1 Zr1 111.4(3) . .
C2 N1 Zr1 111.0(3) . .
N1 C1 C2 109.7(3) . 3
N1 C1 H1A 109.7 . .
C2 C1 H1A 109.7 3 .
N1 C1 H1B 109.7 . .
C2 C1 H1B 109.7 3 .
H1A C1 H1B 108.2 . .
C1 C2 N1 110.4(4) 4 .
C1 C2 H2A 109.6 4 .
N1 C2 H2A 109.6 . .
C1 C2 H2B 109.6 4 .
N1 C2 H2B 109.6 . .
H2A C2 H2B 108.1 . .
N1 C3 C4 111.7(4) . .
N1 C3 H3A 109.3 . .
C4 C3 H3A 109.3 . .
N1 C3 H3B 109.3 . .
C4 C3 H3B 109.3 . .
H3A C3 H3B 107.9 . .
O2 C4 O1 123.6(4) . .
O2 C4 C3 119.5(4) . .
O1 C4 C3 116.9(4) . .
O3 Zr2 O3 76.39(13) 2_665 4_565
O3 Zr2 O3 76.39(13) 2_665 3_655
O3 Zr2 O3 122.0(3) 4_565 3_655
O3 Zr2 O3 122.0(3) 2_665 .
O3 Zr2 O3 76.39(13) 4_565 .
O3 Zr2 O3 76.39(13) 3_655 .
O3 Zr2 N2 144.1(2) 2_665 .
O3 Zr2 N2 138.7(2) 4_565 .
O3 Zr2 N2 76.4(2) 3_655 .
O3 Zr2 N2 72.9(2) . .
O3 Zr2 N2 72.9(2) 2_665 2_665
O3 Zr2 N2 76.4(2) 4_565 2_665
O3 Zr2 N2 138.7(2) 3_655 2_665
O3 Zr2 N2 144.1(2) . 2_665
N2 Zr2 N2 115.8(3) . 2_665
O3 Zr2 N2 138.7(2) 2_665 4_565
O3 Zr2 N2 72.9(2) 4_565 4_565
O3 Zr2 N2 144.1(2) 3_655 4_565
O3 Zr2 N2 76.4(2) . 4_565
N2 Zr2 N2 73.58(15) . 4_565
N2 Zr2 N2 73.58(15) 2_665 4_565
O3 Zr2 N2 76.4(2) 2_665 3_655
O3 Zr2 N2 144.1(2) 4_565 3_655
O3 Zr2 N2 72.9(2) 3_655 3_655
O3 Zr2 N2 138.7(2) . 3_655
N2 Zr2 N2 73.58(15) . 3_655
N2 Zr2 N2 73.58(15) 2_665 3_655
N2 Zr2 N2 115.8(3) 4_565 3_655
C8 O3 Zr2 122.7(5) . .
C7 N2 C5 110.2(6) . .
C7 N2 C6 109.6(6) . .
C5 N2 C6 109.0(6) . .
C7 N2 Zr2 107.9(5) . .
C5 N2 Zr2 110.1(5) . .
C6 N2 Zr2 110.0(4) . .
C6 C5 N2 110.5(6) 4_565 .
C6 C5 H5A 109.6 4_565 .
N2 C5 H5A 109.6 . .
C6 C5 H5B 109.6 4_565 .
N2 C5 H5B 109.6 . .
H5A C5 H5B 108.1 . .
C5 C6 N2 110.8(6) 3_655 .
C5 C6 H6A 109.5 3_655 .
N2 C6 H6A 109.5 . .
C5 C6 H6B 109.5 3_655 .
N2 C6 H6B 109.5 . .
H6A C6 H6B 108.1 . .
N2 C7 C8 111.9(6) . .
N2 C7 H7A 109.2 . .
C8 C7 H7A 109.2 . .
N2 C7 H7B 109.2 . .
C8 C7 H7B 109.2 . .
H7A C7 H7B 107.9 . .
O4 C8 O3 124.2(7) . .
O4 C8 C7 118.9(7) . .
O3 C8 C7 116.9(6) . .
O3' Zr2' O3' 76.8(2) 2_665 3_655
O3' Zr2' O3' 123.0(5) 2_665 .
O3' Zr2' O3' 76.8(2) 3_655 .
O3' Zr2' O3' 76.8(2) 2_665 4_565
O3' Zr2' O3' 123.0(5) 3_655 4_565
O3' Zr2' O3' 76.8(2) . 4_565
O3' Zr2' N2' 137.8(4) 2_665 4_565
O3' Zr2' N2' 144.9(4) 3_655 4_565
O3' Zr2' N2' 77.3(4) . 4_565
O3' Zr2' N2' 72.7(4) 4_565 4_565
O3' Zr2' N2' 144.9(4) 2_665 .
O3' Zr2' N2' 77.3(4) 3_655 .
O3' Zr2' N2' 72.7(4) . .
O3' Zr2' N2' 137.8(4) 4_565 .
N2' Zr2' N2' 72.7(3) 4_565 .
O3' Zr2' N2' 77.3(4) 2_665 3_655
O3' Zr2' N2' 72.7(4) 3_655 3_655
O3' Zr2' N2' 137.8(4) . 3_655
O3' Zr2' N2' 144.9(4) 4_565 3_655
N2' Zr2' N2' 113.9(5) 4_565 3_655
N2' Zr2' N2' 72.7(3) . 3_655
O3' Zr2' N2' 72.7(4) 2_665 2_665
O3' Zr2' N2' 137.8(4) 3_655 2_665
O3' Zr2' N2' 144.9(4) . 2_665
O3' Zr2' N2' 77.3(4) 4_565 2_665
N2' Zr2' N2' 72.7(3) 4_565 2_665
N2' Zr2' N2' 113.9(5) . 2_665
N2' Zr2' N2' 72.7(3) 3_655 2_665
C8' O3' Zr2' 126.2(9) . .
C6' N2' C5' 112.4(10) . .
C6' N2' C7' 110.1(10) . .
C5' N2' C7' 109.1(11) . .
C6' N2' Zr2' 108.4(8) . .
C5' N2' Zr2' 110.3(8) . .
C7' N2' Zr2' 106.4(8) . .
C6' C5' N2' 109.1(11) 3_655 .
C6' C5' H5'A 109.9 3_655 .
N2' C5' H5'A 109.9 . .
C6' C5' H5'B 109.9 3_655 .
N2' C5' H5'B 109.9 . .
H5'A C5' H5'B 108.3 . .
N2' C6' C5' 114.4(10) . 4_565
N2' C6' H6'A 108.7 . .
C5' C6' H6'A 108.7 4_565 .
N2' C6' H6'B 108.7 . .
C5' C6' H6'B 108.7 4_565 .
H6'A C6' H6'B 107.6 . .
N2' C7' C8' 113.0(10) . .
N2' C7' H7'A 109.0 . .
C8' C7' H7'A 109.0 . .
N2' C7' H7'B 109.0 . .
C8' C7' H7'B 109.0 . .
H7'A C7' H7'B 107.8 . .
O4' C8' O3' 128.4(13) . .
O4' C8' C7' 117.1(12) . .
O3' C8' C7' 114.2(10) . .
H51 O5 H52 120(4) . .

loop_
_geom_bond_atom_site_label_1
_geom_bond_atom_site_label_2
_geom_bond_distance
_geom_bond_site_symmetry_2
Zr1 O1 2.133(3) .
Zr1 O1 2.133(3) 4
Zr1 O1 2.133(3) 2
Zr1 O1 2.133(3) 3
Zr1 N1 2.415(4) 2
Zr1 N1 2.415(4) 4
Zr1 N1 2.415(4) .
Zr1 N1 2.415(4) 3
O1 C4 1.287(5) .
O2 C4 1.221(5) .
N1 C3 1.488(6) .
N1 C1 1.496(5) .
N1 C2 1.519(6) .
C1 C2 1.503(7) 3
C1 H1A 0.9900 .
C1 H1B 0.9900 .
C2 C1 1.503(7) 4
C2 H2A 0.9900 .
C2 H2B 0.9900 .
C3 C4 1.531(6) .
C3 H3A 0.9900 .
C3 H3B 0.9900 .
Zr2 O3 2.146(5) 2_665
Zr2 O3 2.146(5) 4_565
Zr2 O3 2.146(5) 3_655
Zr2 O3 2.146(5) .
Zr2 N2 2.406(6) .
Zr2 N2 2.406(6) 2_665
Zr2 N2 2.406(6) 4_565
Zr2 N2 2.406(6) 3_655
O3 C8 1.295(9) .
O4 C8 1.215(9) .
N2 C7 1.482(9) .
N2 C5 1.490(10) .
N2 C6 1.512(9) .
C5 C6 1.486(12) 4_565
C5 H5A 0.9900 .
C5 H5B 0.9900 .
C6 C5 1.486(12) 3_655
C6 H6A 0.9900 .
C6 H6B 0.9900 .
C7 C8 1.543(11) .
C7 H7A 0.9900 .
C7 H7B 0.9900 .
Zr2' O3' 2.140(10) 2_665
Zr2' O3' 2.140(10) 3_655
Zr2' O3' 2.140(10) .
Zr2' O3' 2.140(10) 4_565
Zr2' N2' 2.443(13) 4_565
Zr2' N2' 2.443(13) .
Zr2' N2' 2.443(13) 3_655
Zr2' N2' 2.443(13) 2_665
O3' C8' 1.255(17) .
O4' C8' 1.217(14) .
N2' C6' 1.461(15) .
N2' C5' 1.493(17) .
N2' C7' 1.496(17) .
C5' C6' 1.469(17) 3_655
C5' H5'A 0.9900 .
C5' H5'B 0.9900 .
C6' C5' 1.469(17) 4_565
C6' H6'A 0.9900 .
C6' H6'B 0.9900 .
C7' C8' 1.603(19) .
C7' H7'A 0.9900 .
C7' H7'B 0.9900 .
O5 H51 1.16(3) .
O5 H52 1.14(3) .
O6 H61 1.14(3) .
O7" O7" 0.65(7) 2_565

loop_
_geom_hbond_atom_site_label_D
_geom_hbond_atom_site_label_H
_geom_hbond_atom_site_label_A
_geom_hbond_distance_DH
_geom_hbond_distance_HA
_geom_hbond_distance_DA
_geom_hbond_angle_DHA
_geom_hbond_site_symmetry_A
O5 H52 O6 1.14(3) 2.04(10) 2.897(15) 129(9) .
O6 H61 O2 1.14(3) 2.03(10) 2.890(8) 129(9) 2_565

loop_
_geom_torsion_atom_site_label_1
_geom_torsion_atom_site_label_2
_geom_torsion_atom_site_label_3
_geom_torsion_atom_site_label_4
_geom_torsion
_geom_torsion_site_symmetry_4
C3 N1 C1 C2 -75.4(5) 3
C2 N1 C1 C2 165.5(4) 3
Zr1 N1 C1 C2 43.5(4) 3
C3 N1 C2 C1 158.8(4) 4
C1 N1 C2 C1 -81.3(5) 4
Zr1 N1 C2 C1 40.9(4) 4
C1 N1 C3 C4 92.9(4) .
C2 N1 C3 C4 -148.8(4) .
Zr1 N1 C3 C4 -28.6(5) .
Zr1 O1 C4 O2 -170.2(4) .
Zr1 O1 C4 C3 7.2(5) .
N1 C3 C4 O2 -165.2(4) .
N1 C3 C4 O1 17.3(6) .
C7 N2 C5 C6 74.9(8) 4_565
C6 N2 C5 C6 -164.8(7) 4_565
Zr2 N2 C5 C6 -44.1(7) 4_565
C7 N2 C6 C5 -159.0(6) 3_655
C5 N2 C6 C5 80.3(9) 3_655
Zr2 N2 C6 C5 -40.5(7) 3_655
C5 N2 C7 C8 -93.0(8) .
C6 N2 C7 C8 147.1(6) .
Zr2 N2 C7 C8 27.3(7) .
Zr2 O3 C8 O4 171.5(6) .
Zr2 O3 C8 C7 -8.3(9) .
N2 C7 C8 O4 164.7(7) .
N2 C7 C8 O3 -15.5(10) .
C6' N2' C5' C6' 79.8(14) 3_655
C7' N2' C5' C6' -157.8(10) 3_655
Zr2' N2' C5' C6' -41.3(11) 3_655
C5' N2' C6' C5' -165.7(12) 4_565
C7' N2' C6' C5' 72.5(14) 4_565
Zr2' N2' C6' C5' -43.5(12) 4_565
C6' N2' C7' C8' -91.9(12) .
C5' N2' C7' C8' 144.3(10) .
Zr2' N2' C7' C8' 25.4(11) .
Zr2' O3' C8' O4' 162.6(12) .
Zr2' O3' C8' C7' -11.7(16) .
N2' C7' C8' O4' 172.2(12) .
N2' C7' C8' O3' -12.8(16) .
